data_4023427
loop_
_publ_author_name
'Carmen R. Alonso-Cruz'
'Alan R. Kennedy'
'Mar\'ia S. Rodr\'iguez'
'Ernesto Su\'arez'

_publ_section_title
;
 Synthesis of Polyhydroxylated 2H-Azirines and 2-Halo-2H-azirines
 from 3-Azido-2,3-dideoxyhexopyranoses by Alkoxyl Radical Fragmentation
;
_journal_name_full 'Journal of Organic Chemistry'
_journal_page_first 4116
_journal_page_last 4122
_journal_paper_doi 10.1021/jo800182y
_journal_volume 73
_journal_year 2008
_chemical_formula_sum 'C13 H12 I N3 O4'
_chemical_formula_weight 401.16
_chemical_name_systematic
;
 ?
;
_space_group_IT_number 4
_symmetry_cell_setting monoclinic
_symmetry_space_group_name_Hall 'P 2yb'
_symmetry_space_group_name_H-M 'P 1 21 1'
_atom_sites_solution_hydrogens geom
_atom_sites_solution_primary direct
_atom_sites_solution_secondary difmap
_audit_creation_method SHELXL-97
_cell_angle_alpha 90.00
_cell_angle_beta 90.115(5)
_cell_angle_gamma 90.00
_cell_formula_units_Z 4
_cell_length_a 4.427(2)
_cell_length_b 41.337(19)
_cell_length_c 8.158(4)
_cell_measurement_temperature 120(2)
_cell_measurement_theta_max 25.34
_cell_measurement_theta_min 2.47
_cell_volume 1492.9(12)
_computing_structure_refinement 'SHELXL-97 (Sheldrick, 1997)'
_diffrn_ambient_temperature 120(2)
_diffrn_measured_fraction_theta_full 0.993
_diffrn_measured_fraction_theta_max 0.993
_diffrn_measurement_device_type 'Bruker SMART APEX2 CCD diffractometer'
_diffrn_measurement_method 'fine-slice \w scans'
_diffrn_radiation_monochromator 'silicon 111'
_diffrn_radiation_source 'Daresbury SRS station 9.8'
_diffrn_radiation_type synchrotron
_diffrn_radiation_wavelength 0.6911
_diffrn_reflns_av_R_equivalents 0.0000
_diffrn_reflns_av_sigmaI/netI 0.0976
_diffrn_reflns_limit_h_max 5
_diffrn_reflns_limit_h_min -5
_diffrn_reflns_limit_k_max 49
_diffrn_reflns_limit_k_min -49
_diffrn_reflns_limit_l_max 9
_diffrn_reflns_limit_l_min -9
_diffrn_reflns_number 10658
_diffrn_reflns_theta_full 24.31
_diffrn_reflns_theta_max 24.31
_diffrn_reflns_theta_min 2.43
_diffrn_standards_decay_% 5
_diffrn_standards_number 0
_exptl_absorpt_coefficient_mu 2.164
_exptl_absorpt_correction_type multi-scan
_exptl_absorpt_process_details 'Bruker SADABS'
_exptl_crystal_colour yellow
_exptl_crystal_density_diffrn 1.785
_exptl_crystal_density_method 'not measured'
_exptl_crystal_description lath
_exptl_crystal_F_000 784
_exptl_crystal_size_max 0.15
_exptl_crystal_size_mid 0.05
_exptl_crystal_size_min 0.02
_refine_diff_density_max 1.243
_refine_diff_density_min -0.934
_refine_diff_density_rms 0.160
_refine_ls_abs_structure_details 'Flack H D (1983), Acta Cryst. A39, 876-881'
_refine_ls_abs_structure_Flack 0.07(4)
_refine_ls_extinction_method none
_refine_ls_goodness_of_fit_ref 1.042
_refine_ls_hydrogen_treatment constr
_refine_ls_matrix_type full
_refine_ls_number_parameters 375
_refine_ls_number_reflns 10658
_refine_ls_number_restraints 3
_refine_ls_restrained_S_all 1.042
_refine_ls_R_factor_all 0.0767
_refine_ls_R_factor_gt 0.0675
_refine_ls_shift/su_max 0.000
_refine_ls_shift/su_mean 0.000
_refine_ls_structure_factor_coef Fsqd
_refine_ls_weighting_details 'calc w=1/[\s^2^(Fo^2^)+(0.0554P)^2^+7.8875P] where P=(Fo^2^+2Fc^2^)/3'
_refine_ls_weighting_scheme calc
_refine_ls_wR_factor_gt 0.1637
_refine_ls_wR_factor_ref 0.1718
_reflns_number_gt 9359
_reflns_number_total 10658
_reflns_threshold_expression I>2\s(I)
_cod_data_source_file jo800182y-File002.cif
_cod_data_source_block 38d-Z
_cod_original_sg_symbol_H-M 'P 21'
_cod_database_code 4023427

loop_
_symmetry_equiv_pos_as_xyz
'x, y, z'
'-x, y+1/2, -z'

loop_
_atom_site_label
_atom_site_type_symbol
_atom_site_fract_x
_atom_site_fract_y
_atom_site_fract_z
_atom_site_U_iso_or_equiv
_atom_site_adp_type
_atom_site_occupancy
_atom_site_symmetry_multiplicity
_atom_site_calc_flag
_atom_site_refinement_flags
_atom_site_disorder_assembly
_atom_site_disorder_group
I1 I 1.22072(18) -0.165362(12) 0.56200(8) 0.0536(2) Uani 1 1 d . . .
O1 O 1.8401(16) -0.18482(15) 1.0787(9) 0.0370(16) Uani 1 1 d . B .
O2 O 1.5186(16) -0.14402(16) 1.1370(10) 0.0451(18) Uani 1 1 d . B .
O3 O 1.4105(14) -0.25658(15) 0.9726(7) 0.0329(14) Uani 1 1 d . . .
O4 O 1.4806(15) -0.25506(15) 1.2570(8) 0.0357(15) Uani 1 1 d . . .
O5 O 1.3577(15) -0.55774(15) 0.6519(9) 0.0390(16) Uani 1 1 d . . .
O6 O 1.0457(18) -0.59949(16) 0.6256(10) 0.0497(19) Uani 1 1 d . . .
O7 O 0.9189(15) -0.48755(15) 0.7755(9) 0.0392(16) Uani 1 1 d . A .
O8 O 0.9738(15) -0.48700(15) 0.4944(8) 0.0381(16) Uani 1 1 d . A .
I2A I 0.7670(7) -0.58050(4) 1.18363(15) 0.0497(6) Uiso 0.645(9) 1 d P A 1
N1A N 1.459(8) -0.2340(5) 0.648(2) 0.061(6) Uiso 0.57(5) 1 d P B 1
N2A N 1.594(8) -0.2625(6) 0.656(3) 0.063(7) Uiso 0.57(5) 1 d P B 1
N3A N 1.702(7) -0.2879(5) 0.641(3) 0.059(6) Uiso 0.57(5) 1 d P B 1
N4A N 1.137(5) -0.5143(4) 1.095(2) 0.058(5) Uiso 0.645(9) 1 d P A 1
N5A N 1.258(6) -0.4866(5) 1.084(3) 0.074(6) Uiso 0.645(9) 1 d P A 1
N6A N 1.353(5) -0.4612(5) 1.108(2) 0.068(5) Uiso 0.645(9) 1 d P A 1
C1 C 1.374(3) -0.1869(3) 0.7782(13) 0.050(3) Uani 1 1 d . B .
H1 H 1.3439 -0.1756 0.8780 0.060 Uiso 1 1 calc R . .
C2 C 1.507(3) -0.2147(2) 0.7853(12) 0.043(3) Uani 1 1 d . . .
C3 C 1.613(2) -0.2304(2) 0.9451(13) 0.037(2) Uani 1 1 d . B .
H3 H 1.8224 -0.2390 0.9306 0.044 Uiso 1 1 calc R . .
C4 C 1.606(2) -0.2081(2) 1.0935(11) 0.032(2) Uani 1 1 d . . .
H4 H 1.4040 -0.1974 1.1047 0.038 Uiso 1 1 calc R B .
C5 C 1.680(2) -0.2284(2) 1.2439(12) 0.036(2) Uani 1 1 d . B .
H5A H 1.8900 -0.2364 1.2362 0.044 Uiso 1 1 calc R . .
H5B H 1.6636 -0.2149 1.3435 0.044 Uiso 1 1 calc R . .
C6 C 1.500(2) -0.2745(2) 1.1156(11) 0.031(2) Uani 1 1 d . . .
H6 H 1.7116 -0.2824 1.1020 0.037 Uiso 1 1 calc R . .
C7 C 1.759(3) -0.1537(2) 1.1120(14) 0.043(3) Uani 1 1 d . . .
H7 H 1.9179 -0.1383 1.1151 0.052 Uiso 1 1 calc R B .
C8 C 1.287(2) -0.3032(2) 1.1355(13) 0.042(2) Uani 1 1 d . . .
C9 C 1.180(2) -0.3128(2) 1.2800(13) 0.042(2) Uani 1 1 d . . .
H9 H 1.2424 -0.3019 1.3768 0.050 Uiso 1 1 calc R . .
C10 C 0.980(3) -0.3382(3) 1.2921(18) 0.053(3) Uani 1 1 d . . .
H10 H 0.8971 -0.3440 1.3954 0.064 Uiso 1 1 calc R . .
C11 C 0.902(3) -0.3553(3) 1.1524(19) 0.053(3) Uani 1 1 d . . .
H11 H 0.7677 -0.3732 1.1600 0.064 Uiso 1 1 calc R . .
C12 C 1.014(3) -0.3466(3) 1.006(2) 0.063(4) Uani 1 1 d . . .
H12 H 0.9603 -0.3586 0.9112 0.075 Uiso 1 1 calc R . .
C13 C 1.205(2) -0.3207(2) 0.9926(15) 0.044(3) Uani 1 1 d . . .
H13 H 1.2815 -0.3145 0.8886 0.053 Uiso 1 1 calc R . .
C14 C 0.912(3) -0.5585(3) 0.9643(12) 0.055(3) Uani 1 1 d . . .
H14 H 0.8745 -0.5702 0.8661 0.066 Uiso 1 1 d R A .
C15 C 1.039(3) -0.5301(3) 0.9562(11) 0.049(3) Uani 1 1 d D A .
C16 C 1.127(2) -0.5142(2) 0.7951(11) 0.040(2) Uani 1 1 d . . .
H16 H 1.3355 -0.5051 0.8076 0.048 Uiso 1 1 calc R A .
C17 C 1.120(2) -0.5344(2) 0.6435(12) 0.033(2) Uani 1 1 d . A .
H17 H 0.9204 -0.5454 0.6323 0.040 Uiso 1 1 calc R . .
C18 C 1.178(3) -0.5137(2) 0.4992(12) 0.042(2) Uani 1 1 d . . .
H18A H 1.3885 -0.5055 0.5037 0.051 Uiso 1 1 calc R A .
H18B H 1.1559 -0.5267 0.3979 0.051 Uiso 1 1 calc R . .
C19 C 1.002(2) -0.4690(2) 0.6372(12) 0.038(2) Uani 1 1 d . . .
H19 H 1.2140 -0.4611 0.6495 0.045 Uiso 1 1 calc R A .
C20 C 1.289(2) -0.5897(2) 0.6310(13) 0.032(2) Uani 1 1 d . . .
H20 H 1.4507 -0.6046 0.6203 0.039 Uiso 1 1 calc R . .
C21 C 0.784(2) -0.44045(19) 0.6284(13) 0.036(2) Uani 1 1 d . A .
C22 C 0.675(2) -0.4296(2) 0.4769(15) 0.046(3) Uani 1 1 d . . .
H22 H 0.7284 -0.4399 0.3770 0.055 Uiso 1 1 calc R A .
C23 C 0.480(3) -0.4024(3) 0.4810(18) 0.058(4) Uani 1 1 d . A .
H23 H 0.3983 -0.3946 0.3808 0.070 Uiso 1 1 calc R . .
C24 C 0.406(3) -0.3872(3) 0.6211(19) 0.058(3) Uani 1 1 d . . .
H24 H 0.2757 -0.3689 0.6178 0.070 Uiso 1 1 calc R A .
C25 C 0.516(3) -0.3977(3) 0.767(2) 0.067(4) Uani 1 1 d . A .
H25 H 0.4688 -0.3867 0.8658 0.080 Uiso 1 1 calc R . .
C26 C 0.701(3) -0.4252(3) 0.7678(15) 0.056(3) Uani 1 1 d . . .
H26 H 0.7709 -0.4335 0.8698 0.067 Uiso 1 1 calc R A .
N4B N 1.014(6) -0.5106(5) 1.098(2) 0.035(6) Uiso 0.355(9) 1 d PD A 2
N5B N 1.133(6) -0.4829(5) 1.094(3) 0.031(6) Uiso 0.355(9) 1 d PD A 2
N6B N 1.220(7) -0.4549(6) 1.107(3) 0.037(6) Uiso 0.355(9) 1 d P A 2
N1B N 1.580(6) -0.2319(4) 0.6451(19) 0.014(6) Uiso 0.43(5) 1 d P B 2
N2B N 1.698(7) -0.2581(5) 0.647(2) 0.025(6) Uiso 0.43(5) 1 d P B 2
N3B N 1.823(6) -0.2823(5) 0.639(2) 0.028(7) Uiso 0.43(5) 1 d P B 2
I2B I 0.8780(14) -0.58528(8) 1.1808(3) 0.0529(11) Uiso 0.355(9) 1 d P A 2

loop_
_atom_site_aniso_label
_atom_site_aniso_U_11
_atom_site_aniso_U_22
_atom_site_aniso_U_33
_atom_site_aniso_U_23
_atom_site_aniso_U_13
_atom_site_aniso_U_12
I1 0.0677(4) 0.0422(3) 0.0510(3) 0.0117(3) -0.0062(3) 0.0028(4)
O1 0.031(4) 0.024(3) 0.056(4) -0.009(3) 0.003(3) 0.000(3)
O2 0.038(4) 0.031(4) 0.066(5) -0.013(3) -0.005(4) 0.001(3)
O3 0.040(4) 0.038(4) 0.021(3) 0.005(3) 0.006(3) -0.003(3)
O4 0.034(4) 0.033(3) 0.040(4) 0.011(3) 0.003(3) 0.004(3)
O5 0.042(4) 0.027(3) 0.048(4) -0.003(3) -0.007(3) -0.001(3)
O6 0.051(5) 0.028(4) 0.070(5) 0.000(3) 0.001(4) -0.004(3)
O7 0.039(4) 0.031(3) 0.047(4) 0.002(3) 0.003(3) 0.000(3)
O8 0.045(4) 0.032(3) 0.038(4) -0.005(3) -0.011(3) -0.001(3)
C1 0.064(7) 0.047(6) 0.038(6) 0.014(5) -0.001(5) 0.001(5)
C2 0.059(7) 0.038(6) 0.033(5) 0.008(4) 0.008(5) -0.014(5)
C3 0.031(5) 0.036(5) 0.043(5) 0.007(4) 0.005(4) 0.001(4)
C4 0.029(5) 0.035(5) 0.031(5) -0.005(4) 0.006(4) -0.007(4)
C5 0.038(6) 0.028(5) 0.043(5) -0.006(4) 0.004(4) -0.010(4)
C6 0.042(5) 0.029(5) 0.022(5) 0.005(4) 0.000(4) 0.008(4)
C7 0.059(8) 0.028(5) 0.043(6) 0.005(4) -0.010(6) 0.001(5)
C8 0.039(6) 0.031(5) 0.055(6) -0.003(5) 0.005(5) 0.023(5)
C9 0.040(6) 0.039(5) 0.047(6) 0.018(4) -0.007(5) 0.005(5)
C10 0.040(6) 0.035(6) 0.084(9) 0.013(6) 0.002(6) 0.011(5)
C11 0.029(6) 0.026(5) 0.105(11) 0.009(6) 0.010(6) 0.001(4)
C12 0.049(7) 0.035(6) 0.105(11) -0.038(7) -0.006(7) -0.003(5)
C13 0.027(5) 0.025(5) 0.080(8) -0.006(5) 0.013(5) -0.002(4)
C14 0.085(8) 0.060(7) 0.020(5) 0.015(5) 0.004(5) 0.000(6)
C15 0.082(8) 0.050(6) 0.015(5) 0.014(4) 0.005(5) -0.022(6)
C16 0.056(7) 0.042(5) 0.022(5) 0.017(4) -0.002(4) -0.010(5)
C17 0.031(5) 0.020(4) 0.049(6) 0.001(4) -0.008(4) -0.005(4)
C18 0.055(7) 0.037(5) 0.034(5) 0.003(4) -0.010(5) -0.003(5)
C19 0.037(5) 0.036(5) 0.040(6) 0.001(4) -0.002(4) -0.006(4)
C20 0.022(5) 0.022(4) 0.052(6) 0.000(4) -0.009(4) 0.002(4)
C21 0.036(5) 0.012(4) 0.060(6) 0.001(4) -0.003(5) -0.005(4)
C22 0.045(6) 0.026(5) 0.067(7) 0.021(5) 0.016(5) -0.007(4)
C23 0.043(7) 0.054(7) 0.077(9) 0.044(7) 0.008(6) 0.009(5)
C24 0.045(7) 0.027(5) 0.102(11) 0.004(6) 0.007(7) -0.006(5)
C25 0.049(7) 0.034(6) 0.118(13) -0.023(7) -0.011(8) 0.011(5)
C26 0.049(7) 0.049(6) 0.070(8) -0.003(5) -0.012(6) -0.008(6)

loop_
_atom_type_symbol
_atom_type_description
_atom_type_scat_dispersion_real
_atom_type_scat_dispersion_imag
_atom_type_scat_source
I I -0.4742 1.8119 'International Tables Vol C Tables 4.2.6.8 and 6.1.1.4'
O O 0.0106 0.0060 'International Tables Vol C Tables 4.2.6.8 and 6.1.1.4'
N N 0.0061 0.0033 'International Tables Vol C Tables 4.2.6.8 and 6.1.1.4'
C C 0.0033 0.0016 'International Tables Vol C Tables 4.2.6.8 and 6.1.1.4'
H H 0.0000 0.0000 'International Tables Vol C Tables 4.2.6.8 and 6.1.1.4'

loop_
_geom_angle_atom_site_label_1
_geom_angle_atom_site_label_2
_geom_angle_atom_site_label_3
_geom_angle
_geom_angle_site_symmetry_1
_geom_angle_site_symmetry_3
_geom_angle_publ_flag
C7 O1 C4 115.4(8) . . ?
C3 O3 C6 110.4(7) . . ?
C6 O4 C5 110.1(7) . . ?
C20 O5 C17 118.9(7) . . ?
C19 O7 C16 109.5(7) . . ?
C19 O8 C18 109.5(7) . . ?
N2A N1A C2 113.5(19) . . ?
N3A N2A N1A 170(2) . . ?
N5A N4A C15 120.4(17) . . ?
N6A N5A N4A 166(2) . . ?
C2 C1 I1 124.4(9) . . ?
C2 C1 H1 117.8 . . ?
I1 C1 H1 117.8 . . ?
C1 C2 N1B 121.7(11) . . ?
C1 C2 N1A 113.7(14) . . ?
N1B C2 N1A 22.4(10) . . ?
C1 C2 C3 123.6(10) . . ?
N1B C2 C3 114.6(11) . . ?
N1A C2 C3 119.5(12) . . ?
O3 C3 C4 108.7(7) . . ?
O3 C3 C2 105.3(8) . . ?
C4 C3 C2 114.6(8) . . ?
O3 C3 H3 109.4 . . ?
C4 C3 H3 109.4 . . ?
C2 C3 H3 109.4 . . ?
O1 C4 C3 109.0(7) . . ?
O1 C4 C5 106.6(7) . . ?
C3 C4 C5 107.6(8) . . ?
O1 C4 H4 111.2 . . ?
C3 C4 H4 111.2 . . ?
C5 C4 H4 111.2 . . ?
O4 C5 C4 111.0(8) . . ?
O4 C5 H5A 109.4 . . ?
C4 C5 H5A 109.4 . . ?
O4 C5 H5B 109.4 . . ?
C4 C5 H5B 109.4 . . ?
H5A C5 H5B 108.0 . . ?
O4 C6 O3 110.8(7) . . ?
O4 C6 C8 108.6(7) . . ?
O3 C6 C8 108.6(8) . . ?
O4 C6 H6 109.6 . . ?
O3 C6 H6 109.6 . . ?
C8 C6 H6 109.6 . . ?
O2 C7 O1 127.3(11) . . ?
O2 C7 H7 116.3 . . ?
O1 C7 H7 116.3 . . ?
C9 C8 C13 118.9(10) . . ?
C9 C8 C6 123.2(10) . . ?
C13 C8 C6 117.9(9) . . ?
C8 C9 C10 121.4(11) . . ?
C8 C9 H9 119.3 . . ?
C10 C9 H9 119.3 . . ?
C9 C10 C11 119.3(12) . . ?
C9 C10 H10 120.3 . . ?
C11 C10 H10 120.3 . . ?
C12 C11 C10 120.2(11) . . ?
C12 C11 H11 119.9 . . ?
C10 C11 H11 119.9 . . ?
C11 C12 C13 120.7(12) . . ?
C11 C12 H12 119.6 . . ?
C13 C12 H12 119.6 . . ?
C12 C13 C8 119.3(12) . . ?
C12 C13 H13 120.4 . . ?
C8 C13 H13 120.4 . . ?
C15 C14 I2B 123.5(8) . . ?
C15 C14 I2A 124.4(8) . . ?
I2B C14 I2A 14.50(13) . . ?
C15 C14 H14 119.3 . . ?
I2B C14 H14 115.5 . . ?
I2A C14 H14 116.3 . . ?
C14 C15 N4A 121.5(11) . . ?
C14 C15 N4B 115.8(12) . . ?
N4A C15 N4B 23.4(11) . . ?
C14 C15 C16 123.0(9) . . ?
N4A C15 C16 115.0(10) . . ?
N4B C15 C16 118.8(11) . . ?
O7 C16 C17 108.8(7) . . ?
O7 C16 C15 105.1(8) . . ?
C17 C16 C15 118.0(8) . . ?
O7 C16 H16 108.2 . . ?
C17 C16 H16 108.2 . . ?
C15 C16 H16 108.2 . . ?
O5 C17 C18 107.5(8) . . ?
O5 C17 C16 108.9(8) . . ?
C18 C17 C16 109.4(7) . . ?
O5 C17 H17 110.3 . . ?
C18 C17 H17 110.3 . . ?
C16 C17 H17 110.3 . . ?
O8 C18 C17 111.0(9) . . ?
O8 C18 H18A 109.4 . . ?
C17 C18 H18A 109.4 . . ?
O8 C18 H18B 109.4 . . ?
C17 C18 H18B 109.4 . . ?
H18A C18 H18B 108.0 . . ?
O8 C19 O7 111.0(8) . . ?
O8 C19 C21 108.6(8) . . ?
O7 C19 C21 106.9(8) . . ?
O8 C19 H19 110.1 . . ?
O7 C19 H19 110.1 . . ?
C21 C19 H19 110.1 . . ?
O6 C20 O5 123.6(9) . . ?
O6 C20 H20 118.2 . . ?
O5 C20 H20 118.2 . . ?
C26 C21 C22 120.1(10) . . ?
C26 C21 C19 119.5(10) . . ?
C22 C21 C19 120.3(9) . . ?
C21 C22 C23 116.2(11) . . ?
C21 C22 H22 121.9 . . ?
C23 C22 H22 121.9 . . ?
C24 C23 C22 122.7(12) . . ?
C24 C23 H23 118.6 . . ?
C22 C23 H23 118.6 . . ?
C23 C24 C25 120.5(11) . . ?
C23 C24 H24 119.8 . . ?
C25 C24 H24 119.8 . . ?
C24 C25 C26 118.3(13) . . ?
C24 C25 H25 120.9 . . ?
C26 C25 H25 120.9 . . ?
C21 C26 C25 122.2(13) . . ?
C21 C26 H26 118.9 . . ?
C25 C26 H26 118.9 . . ?
N5B N4B C15 118(2) . . ?
N6B N5B N4B 171(3) . . ?
N2B N1B C2 123.7(16) . . ?
N3B N2B N1B 175(2) . . ?

loop_
_geom_bond_atom_site_label_1
_geom_bond_atom_site_label_2
_geom_bond_distance
_geom_bond_site_symmetry_2
_geom_bond_publ_flag
I1 C1 2.088(10) . ?
O1 C7 1.362(11) . ?
O1 C4 1.421(11) . ?
O2 C7 1.156(13) . ?
O3 C3 1.425(11) . ?
O3 C6 1.436(10) . ?
O4 C6 1.408(11) . ?
O4 C5 1.414(11) . ?
O5 C20 1.366(11) . ?
O5 C17 1.429(11) . ?
O6 C20 1.151(11) . ?
O7 C19 1.413(12) . ?
O7 C16 1.445(12) . ?
O8 C19 1.387(12) . ?
O8 C18 1.428(12) . ?
I2A C14 2.109(10) . ?
N1A N2A 1.32(3) . ?
N1A C2 1.39(2) . ?
N2A N3A 1.16(3) . ?
N4A N5A 1.27(2) . ?
N4A C15 1.37(2) . ?
N5A N6A 1.15(3) . ?
C1 C2 1.293(15) . ?
C1 H1 0.9500 . ?
C2 N1B 1.385(19) . ?
C2 C3 1.527(14) . ?
C3 C4 1.521(13) . ?
C3 H3 1.0000 . ?
C4 C5 1.523(13) . ?
C4 H4 1.0000 . ?
C5 H5A 0.9900 . ?
C5 H5B 0.9900 . ?
C6 C8 1.523(15) . ?
C6 H6 1.0000 . ?
C7 H7 0.9500 . ?
C8 C9 1.333(15) . ?
C8 C13 1.418(16) . ?
C9 C10 1.377(15) . ?
C9 H9 0.9500 . ?
C10 C11 1.384(19) . ?
C10 H10 0.9500 . ?
C11 C12 1.34(2) . ?
C11 H11 0.9500 . ?
C12 C13 1.372(16) . ?
C12 H12 0.9500 . ?
C13 H13 0.9500 . ?
C14 C15 1.304(15) . ?
C14 I2B 2.090(10) . ?
C14 H14 0.9500 . ?
C15 N4B 1.417(16) . ?
C15 C16 1.521(12) . ?
C16 C17 1.493(14) . ?
C16 H16 1.0000 . ?
C17 C18 1.478(14) . ?
C17 H17 1.0000 . ?
C18 H18A 0.9900 . ?
C18 H18B 0.9900 . ?
C19 C21 1.528(13) . ?
C19 H19 1.0000 . ?
C20 H20 0.9500 . ?
C21 C26 1.350(16) . ?
C21 C22 1.399(16) . ?
C22 C23 1.418(17) . ?
C22 H22 0.9500 . ?
C23 C24 1.346(19) . ?
C23 H23 0.9500 . ?
C24 C25 1.36(2) . ?
C24 H24 0.9500 . ?
C25 C26 1.404(16) . ?
C25 H25 0.9500 . ?
C26 H26 0.9500 . ?
N4B N5B 1.260(17) . ?
N5B N6B 1.23(3) . ?
N1B N2B 1.20(2) . ?
N2B N3B 1.14(2) . ?

loop_
_geom_torsion_atom_site_label_1
_geom_torsion_atom_site_label_2
_geom_torsion_atom_site_label_3
_geom_torsion_atom_site_label_4
_geom_torsion
_geom_torsion_site_symmetry_1
_geom_torsion_site_symmetry_2
_geom_torsion_site_symmetry_3
_geom_torsion_site_symmetry_4
_geom_torsion_publ_flag
C2 N1A N2A N3A -170(16) . . . . ?
C15 N4A N5A N6A 162(10) . . . . ?
I1 C1 C2 N1B 4.6(19) . . . . ?
I1 C1 C2 N1A -19(2) . . . . ?
I1 C1 C2 C3 -178.9(8) . . . . ?
N2A N1A C2 C1 -179.5(18) . . . . ?
N2A N1A C2 N1B 64(3) . . . . ?
N2A N1A C2 C3 -19(3) . . . . ?
C6 O3 C3 C4 -60.3(9) . . . . ?
C6 O3 C3 C2 176.4(7) . . . . ?
C1 C2 C3 O3 108.1(11) . . . . ?
N1B C2 C3 O3 -75.2(14) . . . . ?
N1A C2 C3 O3 -51(2) . . . . ?
C1 C2 C3 C4 -11.3(14) . . . . ?
N1B C2 C3 C4 165.4(13) . . . . ?
N1A C2 C3 C4 -169.9(18) . . . . ?
C7 O1 C4 C3 134.3(9) . . . . ?
C7 O1 C4 C5 -109.9(10) . . . . ?
O3 C3 C4 O1 170.9(7) . . . . ?
C2 C3 C4 O1 -71.6(10) . . . . ?
O3 C3 C4 C5 55.7(9) . . . . ?
C2 C3 C4 C5 173.2(8) . . . . ?
C6 O4 C5 C4 58.8(9) . . . . ?
O1 C4 C5 O4 -172.3(7) . . . . ?
C3 C4 C5 O4 -55.5(10) . . . . ?
C5 O4 C6 O3 -61.9(10) . . . . ?
C5 O4 C6 C8 178.9(7) . . . . ?
C3 O3 C6 O4 63.6(9) . . . . ?
C3 O3 C6 C8 -177.1(7) . . . . ?
C4 O1 C7 O2 -7.1(17) . . . . ?
O4 C6 C8 C9 -18.5(12) . . . . ?
O3 C6 C8 C9 -139.1(9) . . . . ?
O4 C6 C8 C13 162.4(8) . . . . ?
O3 C6 C8 C13 41.8(11) . . . . ?
C13 C8 C9 C10 -3.2(15) . . . . ?
C6 C8 C9 C10 177.7(9) . . . . ?
C8 C9 C10 C11 3.5(15) . . . . ?
C9 C10 C11 C12 -1.5(16) . . . . ?
C10 C11 C12 C13 -0.7(18) . . . . ?
C11 C12 C13 C8 0.9(17) . . . . ?
C9 C8 C13 C12 1.0(15) . . . . ?
C6 C8 C13 C12 -179.9(9) . . . . ?
I2B C14 C15 N4A -6(2) . . . . ?
I2A C14 C15 N4A 11(2) . . . . ?
I2B C14 C15 N4B -32(2) . . . . ?
I2A C14 C15 N4B -15(2) . . . . ?
I2B C14 C15 C16 165.6(9) . . . . ?
I2A C14 C15 C16 -176.9(9) . . . . ?
N5A N4A C15 C14 -179.4(19) . . . . ?
N5A N4A C15 N4B -97(4) . . . . ?
N5A N4A C15 C16 8(3) . . . . ?
C19 O7 C16 C17 -58.8(9) . . . . ?
C19 O7 C16 C15 173.9(8) . . . . ?
C14 C15 C16 O7 109.7(13) . . . . ?
N4A C15 C16 O7 -77.9(15) . . . . ?
N4B C15 C16 O7 -52.0(18) . . . . ?
C14 C15 C16 C17 -11.7(17) . . . . ?
N4A C15 C16 C17 160.7(13) . . . . ?
N4B C15 C16 C17 -173.4(16) . . . . ?
C20 O5 C17 C18 -115.1(10) . . . . ?
C20 O5 C17 C16 126.4(9) . . . . ?
O7 C16 C17 O5 171.3(7) . . . . ?
C15 C16 C17 O5 -69.2(12) . . . . ?
O7 C16 C17 C18 54.0(10) . . . . ?
C15 C16 C17 C18 173.5(10) . . . . ?
C19 O8 C18 C17 58.3(10) . . . . ?
O5 C17 C18 O8 -172.3(7) . . . . ?
C16 C17 C18 O8 -54.1(11) . . . . ?
C18 O8 C19 O7 -63.4(10) . . . . ?
C18 O8 C19 C21 179.4(8) . . . . ?
C16 O7 C19 O8 64.5(10) . . . . ?
C16 O7 C19 C21 -177.2(7) . . . . ?
C17 O5 C20 O6 -9.3(16) . . . . ?
O8 C19 C21 C26 160.1(9) . . . . ?
O7 C19 C21 C26 40.3(12) . . . . ?
O8 C19 C21 C22 -21.3(12) . . . . ?
O7 C19 C21 C22 -141.1(9) . . . . ?
C26 C21 C22 C23 0.3(15) . . . . ?
C19 C21 C22 C23 -178.3(9) . . . . ?
C21 C22 C23 C24 1.2(17) . . . . ?
C22 C23 C24 C25 -0.5(19) . . . . ?
C23 C24 C25 C26 -1.7(19) . . . . ?
C22 C21 C26 C25 -2.5(17) . . . . ?
C19 C21 C26 C25 176.1(10) . . . . ?
C24 C25 C26 C21 3.2(18) . . . . ?
C14 C15 N4B N5B -180(2) . . . . ?
N4A C15 N4B N5B 70(3) . . . . ?
C16 C15 N4B N5B -17(3) . . . . ?
C15 N4B N5B N6B 156(19) . . . . ?
C1 C2 N1B N2B -178.4(19) . . . . ?
N1A C2 N1B N2B -103(4) . . . . ?
C3 C2 N1B N2B 5(3) . . . . ?
C2 N1B N2B N3B -141(28) . . . . ?
